data_7016057
loop_
_publ_author_name
'Carfagna, Carla'
'Gatti, Giuseppe'
'Mosca, Luca'
'Natanti, Paolo'
'Paoli, Paola'
'Rossi, Patrizia'
'Gabriele, Bartolo'
'Salerno, Giuseppe'

_publ_section_title
;
 Carbonylation of styrenes catalyzed by bioxazoline Pd(ii) complexes:
 mechanism of enantioselectivity.
;
_journal_issue 25
_journal_name_full 'Dalton transactions (Cambridge, England : 2003)'
_journal_page_first 6792
_journal_page_last 6801
_journal_paper_doi 10.1039/c1dt10101c
_journal_volume 40
_journal_year 2011
_chemical_absolute_configuration ad
_chemical_formula_sum 'C55 H45 B F24 N2 O3 Pd'
_chemical_formula_weight 1355.14
_chemical_name_systematic
;
?
;
_space_group_IT_number 1
_symmetry_cell_setting triclinic
_symmetry_space_group_name_Hall 'P 1'
_symmetry_space_group_name_H-M 'P 1'
_atom_sites_solution_hydrogens geom
_atom_sites_solution_primary direct
_atom_sites_solution_secondary difmap
_audit_creation_method SHELXL-97
_cell_angle_alpha 72.314(3)
_cell_angle_beta 78.093(3)
_cell_angle_gamma 81.707(3)
_cell_formula_units_Z 1
_cell_length_a 10.193(1)
_cell_length_b 11.051(1)
_cell_length_c 13.743(1)
_cell_measurement_temperature 200
_cell_volume 1437.6(2)
_computing_cell_refinement 'Siemens SAINT'
_computing_data_collection 'Siemens SMART'
_computing_data_reduction 'Siemens SAINT'
_computing_molecular_graphics 'ORTEP-3 (Farrugia, 1997)'
_computing_publication_material 'PARST97 (Nardelli, 1997)'
_computing_structure_refinement 'SHELXL-97 (Sheldrick, 1997)'
_computing_structure_solution 'SIR97 (Altomare,1994)'
_diffrn_ambient_temperature 200
_diffrn_measured_fraction_theta_full 0.907
_diffrn_measured_fraction_theta_max 0.907
_diffrn_measurement_device_type 'Siemens/SMART CCD'
_diffrn_radiation_monochromator 'Gobel mirrors'
_diffrn_radiation_source 'Siemens Cu rotating anode'
_diffrn_radiation_type CuK\a
_diffrn_radiation_wavelength 1.54184
_diffrn_reflns_av_R_equivalents 0.0386
_diffrn_reflns_av_sigmaI/netI 0.0408
_diffrn_reflns_limit_h_max 10
_diffrn_reflns_limit_h_min -10
_diffrn_reflns_limit_k_max 11
_diffrn_reflns_limit_k_min -12
_diffrn_reflns_limit_l_max 13
_diffrn_reflns_limit_l_min -14
_diffrn_reflns_number 6533
_diffrn_reflns_theta_full 57.24
_diffrn_reflns_theta_max 57.24
_diffrn_reflns_theta_min 3.43
_exptl_absorpt_coefficient_mu 3.716
_exptl_absorpt_correction_T_max 0.328
_exptl_absorpt_correction_T_min 0.226
_exptl_absorpt_correction_type multi-scan
_exptl_absorpt_process_details 'SADABS, SHELDRICK'
_exptl_crystal_density_diffrn 1.565
_exptl_crystal_density_method 'not measured'
_exptl_crystal_F_000 680
_exptl_crystal_size_max 0.5
_exptl_crystal_size_mid 0.3
_exptl_crystal_size_min 0.3
_refine_diff_density_max 1.467
_refine_diff_density_min -1.557
_refine_diff_density_rms 0.133
_refine_ls_abs_structure_details 'Flack H D (1983), Acta Cryst. A39, 876-881'
_refine_ls_abs_structure_Flack 0.059(13)
_refine_ls_extinction_method none
_refine_ls_goodness_of_fit_ref 1.041
_refine_ls_hydrogen_treatment constr
_refine_ls_matrix_type full
_refine_ls_number_parameters 512
_refine_ls_number_reflns 4821
_refine_ls_number_restraints 3
_refine_ls_restrained_S_all 1.040
_refine_ls_R_factor_all 0.0863
_refine_ls_R_factor_gt 0.0829
_refine_ls_shift/su_max 0.016
_refine_ls_shift/su_mean 0.001
_refine_ls_structure_factor_coef Fsqd
_refine_ls_weighting_details 'calc w=1/[\s^2^(Fo^2^)+(0.1894P)^2^+0.5234P] where P=(Fo^2^+2Fc^2^)/3'
_refine_ls_weighting_scheme calc
_refine_ls_wR_factor_gt 0.2122
_refine_ls_wR_factor_ref 0.2172
_reflns_number_gt 4571
_reflns_number_total 4821
_reflns_threshold_expression >2sigma(I)
_cod_data_source_file c1dt10101c.txt
_cod_data_source_block 3a
_cod_original_sg_symbol_H-M P1
_cod_database_code 7016057

loop_
_symmetry_equiv_pos_as_xyz
'x, y, z'

loop_
_atom_site_label
_atom_site_type_symbol
_atom_site_fract_x
_atom_site_fract_y
_atom_site_fract_z
_atom_site_U_iso_or_equiv
_atom_site_adp_type
_atom_site_occupancy
_atom_site_symmetry_multiplicity
_atom_site_calc_flag
_atom_site_refinement_flags
_atom_site_disorder_assembly
_atom_site_disorder_group
Pd1 Pd -0.18912(3) -0.70946(3) -0.26824(3) 0.0427(3) Uani 1 1 d . . .
N1 N -0.0993(12) -0.8067(12) -0.1420(11) 0.045(3) Uani 1 1 d . . .
N2 N -0.2848(15) -0.8867(13) -0.2105(13) 0.056(4) Uani 1 1 d . . .
C1 C -0.1320(16) -0.9107(16) -0.0984(13) 0.048(4) Uiso 1 1 d . . .
C2 C -0.2343(16) -0.9640(16) -0.1346(14) 0.048(4) Uiso 1 1 d . . .
O1 O -0.0695(12) -0.9874(10) -0.0186(9) 0.057(3) Uani 1 1 d . . .
O2 O -0.2712(10) -1.0796(10) -0.0936(8) 0.059(3) Uani 1 1 d . . .
C3 C -0.3767(15) -0.9627(16) -0.2360(13) 0.061(4) Uiso 1 1 d . . .
H3 H -0.4687 -0.9224 -0.2257 0.074 Uiso 1 1 calc R . .
C4 C -0.3695(16) -1.0875(16) -0.1565(13) 0.062(4) Uiso 1 1 d . . .
H4A H -0.4570 -1.1037 -0.1135 0.074 Uiso 1 1 calc R . .
H4B H -0.3399 -1.1556 -0.1891 0.074 Uiso 1 1 calc R . .
C5 C 0.0288(16) -0.9128(16) -0.0128(14) 0.065(4) Uiso 1 1 d . . .
H5A H 0.1185 -0.9513 -0.0317 0.078 Uiso 1 1 calc R . .
H5B H 0.0190 -0.9059 0.0571 0.078 Uiso 1 1 calc R . .
C6 C 0.0060(15) -0.7803(15) -0.0893(13) 0.057(3) Uiso 1 1 d . . .
H6 H 0.0885 -0.7570 -0.1391 0.068 Uiso 1 1 calc R . .
C7 C -0.3370(15) -0.9634(16) -0.3494(13) 0.062(4) Uiso 1 1 d . . .
H7 H -0.3422 -0.8749 -0.3929 0.075 Uiso 1 1 calc R . .
C8 C -0.4403(18) -1.0343(19) -0.3747(16) 0.078(5) Uiso 1 1 d . . .
H8A H -0.4391 -1.1205 -0.3310 0.118 Uiso 1 1 calc R . .
H8B H -0.4170 -1.0343 -0.4460 0.118 Uiso 1 1 calc R . .
H8C H -0.5286 -0.9919 -0.3628 0.118 Uiso 1 1 calc R . .
C9 C -0.1907(18) -1.024(2) -0.3741(17) 0.083(5) Uiso 1 1 d . . .
H9A H -0.1277 -0.9664 -0.3761 0.124 Uiso 1 1 calc R . .
H9B H -0.1773 -1.0412 -0.4401 0.124 Uiso 1 1 calc R . .
H9C H -0.1770 -1.1026 -0.3212 0.124 Uiso 1 1 calc R . .
C10 C -0.0508(17) -0.6741(18) -0.0376(15) 0.070(4) Uiso 1 1 d . . .
H10 H -0.0781 -0.5978 -0.0905 0.084 Uiso 1 1 calc R . .
C11 C -0.175(2) -0.713(2) 0.049(2) 0.099(6) Uiso 1 1 d . . .
H11A H -0.2452 -0.7311 0.0200 0.149 Uiso 1 1 calc R . .
H11B H -0.2072 -0.6445 0.0798 0.149 Uiso 1 1 calc R . .
H11C H -0.1493 -0.7877 0.1017 0.149 Uiso 1 1 calc R . .
C12 C 0.064(2) -0.643(2) 0.008(2) 0.100(6) Uiso 1 1 d . . .
H12A H 0.0980 -0.7199 0.0540 0.151 Uiso 1 1 calc R . .
H12B H 0.0291 -0.5815 0.0449 0.151 Uiso 1 1 calc R . .
H12C H 0.1348 -0.6098 -0.0478 0.151 Uiso 1 1 calc R . .
O3' O -0.247(2) -0.635(2) -0.4023(19) 0.052(6) Uiso 0.50 1 d P . .
O3'' O -0.312(2) -0.614(2) -0.3832(17) 0.039(5) Uiso 0.50 1 d P . .
C13' C -0.215(4) -0.524(4) -0.455(3) 0.063(9) Uiso 0.50 1 d P . .
C13'' C -0.282(3) -0.502(3) -0.434(2) 0.045(7) Uiso 0.50 1 d P . .
C14' C -0.263(6) -0.468(6) -0.553(5) 0.116(17) Uiso 0.50 1 d P . .
C14'' C -0.361(5) -0.423(6) -0.500(5) 0.101(15) Uiso 0.50 1 d P . .
C15' C -0.138(4) -0.458(4) -0.404(3) 0.048(11) Uiso 0.50 1 d P . .
C15'' C -0.152(3) -0.477(4) -0.428(3) 0.053(10) Uiso 0.50 1 d P . .
C16' C -0.033(5) -0.375(5) -0.493(4) 0.093(11) Uiso 0.50 1 d P . .
C16'' C -0.066(5) -0.506(6) -0.533(5) 0.114(15) Uiso 0.50 1 d P . .
C17 C -0.0906(18) -0.5471(19) -0.3185(16) 0.058(4) Uiso 1 1 d . . .
C18 C 0.0630(13) -0.5887(14) -0.3329(12) 0.053(3) Uiso 1 1 d . . .
C19 C 0.1187(16) -0.6755(17) -0.3821(14) 0.067(4) Uiso 1 1 d . . .
H19 H 0.0630 -0.7113 -0.4096 0.081 Uiso 1 1 calc R . .
C20 C 0.259(2) -0.717(2) -0.395(2) 0.101(6) Uiso 1 1 d . . .
H20 H 0.2956 -0.7816 -0.4252 0.121 Uiso 1 1 calc R . .
C21 C 0.337(3) -0.651(3) -0.358(3) 0.133(9) Uiso 1 1 d . . .
H21 H 0.4302 -0.6707 -0.3682 0.159 Uiso 1 1 calc R . .
C22 C 0.289(3) -0.567(3) -0.313(2) 0.112(7) Uiso 1 1 d . . .
H22 H 0.3455 -0.5307 -0.2867 0.135 Uiso 1 1 calc R . .
C23 C 0.145(2) -0.527(2) -0.3005(18) 0.091(6) Uiso 1 1 d . . .
H23 H 0.1104 -0.4614 -0.2712 0.109 Uiso 1 1 calc R . .
B1 B 0.1867(12) -0.3241(13) 0.1537(11) 0.036(3) Uani 1 1 d . . .
C24 C 0.0269(11) -0.2808(12) 0.1694(9) 0.037(3) Uiso 1 1 d . . .
C25 C -0.0624(12) -0.3195(12) 0.1193(10) 0.034(3) Uiso 1 1 d . . .
H25 H -0.0271 -0.3658 0.0721 0.041 Uiso 1 1 calc R . .
C26 C -0.1977(12) -0.2905(12) 0.1388(10) 0.036(3) Uiso 1 1 d . . .
C27 C -0.2574(13) -0.2061(12) 0.1958(10) 0.041(3) Uiso 1 1 d . . .
H27 H -0.3490 -0.1807 0.2018 0.049 Uiso 1 1 calc R . .
C28 C -0.1736(12) -0.1611(12) 0.2437(10) 0.037(3) Uiso 1 1 d . . .
C29 C -0.0343(11) -0.1943(11) 0.2278(10) 0.037(2) Uiso 1 1 d . . .
H29 H 0.0201 -0.1585 0.2563 0.044 Uiso 1 1 calc R . .
C30 C -0.2859(13) -0.3472(13) 0.0925(11) 0.044(3) Uiso 1 1 d . . .
F1 F -0.4056(7) -0.2771(8) 0.0796(8) 0.065(2) Uani 1 1 d . . .
F2 F -0.2312(7) -0.3590(9) -0.0011(7) 0.063(2) Uani 1 1 d . . .
F3 F -0.3181(9) -0.4627(8) 0.1518(8) 0.075(3) Uani 1 1 d . . .
C31 C -0.2293(13) -0.0691(14) 0.3009(11) 0.044(3) Uiso 1 1 d . . .
F4 F -0.1576(13) 0.004(2) 0.3088(19) 0.168(10) Uani 1 1 d . . .
F5 F -0.3441(14) -0.035(3) 0.304(3) 0.27(2) Uani 1 1 d . . .
F6 F -0.246(5) -0.1296(18) 0.4018(17) 0.29(2) Uani 1 1 d . . .
C32 C 0.2415(11) -0.3205(12) 0.0309(10) 0.033(3) Uiso 1 1 d . . .
C33 C 0.3599(12) -0.3937(12) -0.0034(10) 0.039(3) Uiso 1 1 d . . .
H33 H 0.4073 -0.4490 0.0459 0.046 Uiso 1 1 calc R . .
C34 C 0.4058(12) -0.3858(12) -0.1050(10) 0.043(3) Uiso 1 1 d . . .
C35 C 0.3433(15) -0.2989(15) -0.1825(14) 0.056(4) Uiso 1 1 d . . .
H35 H 0.3786 -0.2904 -0.2520 0.067 Uiso 1 1 calc R . .
C36 C 0.2277(13) -0.2253(14) -0.1543(12) 0.051(3) Uiso 1 1 d . . .
C37 C 0.1842(12) -0.2348(12) -0.0499(10) 0.040(3) Uiso 1 1 d . . .
H37 H 0.1112 -0.1798 -0.0325 0.048 Uiso 1 1 calc R . .
C38 C 0.5269(14) -0.4706(15) -0.1357(12) 0.055(3) Uiso 1 1 d . . .
F7 F 0.6279(19) -0.460(2) -0.1017(19) 0.075(5) Uiso 0.50 1 d P . .
F8 F 0.4988(18) -0.5755(18) -0.1365(15) 0.070(4) Uiso 0.50 1 d P . .
F9 F 0.582(3) -0.414(3) -0.241(2) 0.096(7) Uiso 0.50 1 d P . .
F7B F 0.590(2) -0.538(2) -0.0526(18) 0.078(5) Uiso 0.50 1 d P . .
F8B F 0.641(2) -0.399(3) -0.176(2) 0.100(7) Uiso 0.50 1 d P . .
F9B F 0.540(2) -0.470(2) -0.2383(17) 0.078(5) Uiso 0.50 1 d P . .
C39 C 0.1596(18) -0.1337(18) -0.2324(15) 0.073(5) Uiso 1 1 d . . .
F10 F 0.2156(15) -0.1240(17) -0.3270(8) 0.126(6) Uani 1 1 d . . .
F11 F 0.0343(17) -0.148(4) -0.2186(18) 0.241(17) Uani 1 1 d . . .
F12 F 0.137(4) -0.022(2) -0.2205(13) 0.27(2) Uani 1 1 d . . .
C40 C 0.2133(12) -0.4752(12) 0.2262(10) 0.041(3) Uiso 1 1 d . . .
C41 C 0.3365(13) -0.5238(13) 0.2543(11) 0.046(3) Uiso 1 1 d . . .
H41 H 0.4058 -0.4703 0.2336 0.055 Uiso 1 1 calc R . .
C42 C 0.3622(13) -0.6495(14) 0.3124(12) 0.052(3) Uiso 1 1 d . . .
C43 C 0.2609(15) -0.7341(17) 0.3396(14) 0.064(4) Uiso 1 1 d . . .
H43 H 0.2776 -0.8194 0.3754 0.077 Uiso 1 1 calc R . .
C44 C 0.1358(14) -0.6878(15) 0.3120(12) 0.056(3) Uiso 1 1 d . . .
C45 C 0.1144(13) -0.5614(13) 0.2569(11) 0.048(3) Uiso 1 1 d . . .
H45 H 0.0298 -0.5320 0.2394 0.057 Uiso 1 1 calc R . .
C46 C 0.4983(16) -0.7019(17) 0.3382(14) 0.065(4) Uiso 1 1 d . . .
F13 F 0.5488(12) -0.6206(14) 0.3695(13) 0.122(5) Uani 1 1 d . . .
F14 F 0.4984(10) -0.8116(14) 0.4077(14) 0.138(7) Uani 1 1 d . . .
F15 F 0.5879(10) -0.7113(13) 0.2570(12) 0.116(5) Uani 1 1 d . . .
C47 C 0.027(2) -0.776(2) 0.3442(18) 0.084(5) Uiso 1 1 d . . .
F16 F -0.001(4) -0.820(4) 0.4349(17) 0.39(3) Uani 1 1 d . . .
F17 F 0.064(2) -0.8706(17) 0.297(3) 0.226(15) Uani 1 1 d . . .
F18 F -0.0797(14) -0.7308(15) 0.3079(17) 0.149(7) Uani 1 1 d . . .
C48 C 0.2657(11) -0.2276(12) 0.1870(10) 0.035(2) Uiso 1 1 d . . .
C49 C 0.3167(11) -0.1171(11) 0.1148(10) 0.036(2) Uiso 1 1 d . . .
H49 H 0.3161 -0.1047 0.0449 0.043 Uiso 1 1 calc R . .
C50 C 0.3676(11) -0.0263(12) 0.1437(10) 0.041(3) Uiso 1 1 d . . .
C51 C 0.3686(11) -0.0426(12) 0.2481(10) 0.040(3) Uiso 1 1 d . . .
H51 H 0.3997 0.0190 0.2690 0.048 Uiso 1 1 calc R . .
C52 C 0.3225(13) -0.1518(14) 0.3199(12) 0.049(3) Uiso 1 1 d . . .
C53 C 0.2696(11) -0.2411(13) 0.2892(10) 0.039(3) Uiso 1 1 d . . .
H53 H 0.2357 -0.3122 0.3396 0.047 Uiso 1 1 calc R . .
C54 C 0.4198(14) 0.0885(15) 0.0667(12) 0.057(4) Uiso 1 1 d . . .
F19 F 0.3922(14) 0.1917(9) 0.0960(10) 0.101(4) Uani 1 1 d . . .
F20 F 0.5545(11) 0.0775(13) 0.0447(12) 0.115(5) Uani 1 1 d . . .
F21 F 0.3808(17) 0.1131(12) -0.0236(10) 0.115(5) Uani 1 1 d . . .
C55 C 0.3172(17) -0.1689(18) 0.4332(15) 0.070(4) Uiso 1 1 d . . .
F22 F 0.388(4) -0.2691(16) 0.4757(15) 0.217(14) Uani 1 1 d . . .
F23 F 0.3568(15) -0.0746(14) 0.4542(8) 0.107(5) Uani 1 1 d . . .
F24 F 0.198(2) -0.190(3) 0.4863(11) 0.242(17) Uani 1 1 d . . .

loop_
_atom_site_aniso_label
_atom_site_aniso_U_11
_atom_site_aniso_U_22
_atom_site_aniso_U_33
_atom_site_aniso_U_23
_atom_site_aniso_U_13
_atom_site_aniso_U_12
Pd1 0.0463(5) 0.0379(5) 0.0353(5) -0.0021(3) -0.0038(3) 0.0008(3)
N1 0.038(6) 0.036(7) 0.057(8) -0.007(6) -0.014(6) 0.002(5)
N2 0.062(7) 0.036(7) 0.064(9) 0.000(6) -0.022(6) -0.009(5)
O1 0.066(6) 0.044(6) 0.050(7) 0.005(5) -0.019(5) 0.000(5)
O2 0.066(6) 0.047(6) 0.056(7) 0.009(5) -0.023(5) -0.017(5)
B1 0.028(6) 0.037(8) 0.039(8) -0.008(6) -0.003(5) 0.000(5)
F1 0.040(4) 0.065(5) 0.092(7) -0.020(5) -0.031(4) 0.007(4)
F2 0.054(4) 0.082(6) 0.067(6) -0.036(5) -0.019(4) -0.013(4)
F3 0.073(5) 0.054(5) 0.096(8) 0.002(5) -0.034(5) -0.019(4)
F4 0.084(8) 0.206(18) 0.28(2) -0.20(2) 0.027(11) -0.020(10)
F5 0.071(8) 0.45(4) 0.47(5) -0.41(4) -0.110(15) 0.115(15)
F6 0.62(6) 0.102(13) 0.106(15) -0.070(12) 0.11(3) -0.05(2)
F10 0.127(10) 0.198(16) 0.032(5) -0.033(8) -0.022(6) 0.062(10)
F11 0.092(10) 0.37(4) 0.154(17) 0.09(2) -0.065(10) 0.015(16)
F12 0.52(5) 0.158(18) 0.070(10) -0.033(12) -0.088(19) 0.19(3)
F13 0.087(7) 0.115(10) 0.174(14) -0.041(9) -0.082(8) 0.041(7)
F14 0.056(6) 0.105(10) 0.171(14) 0.071(9) -0.011(7) 0.006(6)
F15 0.064(6) 0.094(9) 0.148(12) -0.008(9) 0.013(7) 0.025(6)
F16 0.45(4) 0.60(6) 0.110(16) 0.14(3) -0.09(2) -0.49(5)
F17 0.170(16) 0.081(11) 0.46(5) -0.068(18) -0.13(2) -0.023(11)
F18 0.091(9) 0.109(11) 0.23(2) 0.004(11) -0.046(10) -0.051(8)
F19 0.161(11) 0.045(6) 0.087(8) -0.018(5) 0.013(7) -0.026(6)
F20 0.067(6) 0.113(9) 0.132(12) -0.005(8) 0.030(7) -0.030(6)
F21 0.190(13) 0.074(7) 0.078(8) 0.019(6) -0.040(8) -0.062(8)
F22 0.48(4) 0.087(11) 0.117(14) -0.011(9) -0.18(2) 0.029(17)
F23 0.152(11) 0.146(11) 0.048(7) -0.044(7) -0.004(6) -0.078(9)
F24 0.25(2) 0.49(4) 0.049(8) -0.094(16) 0.034(11) -0.26(3)

loop_
_atom_type_symbol
_atom_type_description
_atom_type_scat_dispersion_real
_atom_type_scat_dispersion_imag
_atom_type_scat_source
C C 0.0181 0.0091 'International Tables Vol C Tables 4.2.6.8 and 6.1.1.4'
H H 0.0000 0.0000 'International Tables Vol C Tables 4.2.6.8 and 6.1.1.4'
B B 0.0090 0.0039 'International Tables Vol C Tables 4.2.6.8 and 6.1.1.4'
N N 0.0311 0.0180 'International Tables Vol C Tables 4.2.6.8 and 6.1.1.4'
O O 0.0492 0.0322 'International Tables Vol C Tables 4.2.6.8 and 6.1.1.4'
F F 0.0727 0.0534 'International Tables Vol C Tables 4.2.6.8 and 6.1.1.4'
Pd Pd 0.1215 3.9337 'International Tables Vol C Tables 4.2.6.8 and 6.1.1.4'

loop_
_geom_angle_atom_site_label_1
_geom_angle_atom_site_label_2
_geom_angle_atom_site_label_3
_geom_angle
_geom_angle_site_symmetry_1
_geom_angle_site_symmetry_3
_geom_angle_publ_flag
O3' Pd1 C17 80.6(8) . . ?
O3' Pd1 N1 168.9(8) . . ?
C17 Pd1 N1 99.9(7) . . ?
O3' Pd1 O3'' 18.9(7) . . ?
C17 Pd1 O3'' 85.8(8) . . ?
N1 Pd1 O3'' 170.9(7) . . ?
O3' Pd1 N2 102.0(7) . . ?
C17 Pd1 N2 176.9(8) . . ?
N1 Pd1 N2 77.2(5) . . ?
O3'' Pd1 N2 97.2(7) . . ?
C1 N1 C6 108.4(14) . . ?
C1 N1 Pd1 115.8(11) . . ?
C6 N1 Pd1 135.7(10) . . ?
C2 N2 C3 104.8(13) . . ?
C2 N2 Pd1 111.6(11) . . ?
C3 N2 Pd1 142.7(12) . . ?
N1 C1 O1 120.3(14) . . ?
N1 C1 C2 120.4(16) . . ?
O1 C1 C2 119.1(14) . . ?
N2 C2 O2 121.2(14) . . ?
N2 C2 C1 114.7(15) . . ?
O2 C2 C1 124.1(15) . . ?
C1 O1 C5 104.0(12) . . ?
C2 O2 C4 103.8(12) . . ?
C4 C3 N2 104.0(13) . . ?
C4 C3 C7 116.9(13) . . ?
N2 C3 C7 110.3(13) . . ?
O2 C4 C3 106.1(12) . . ?
O1 C5 C6 106.7(13) . . ?
N1 C6 C10 109.7(12) . . ?
N1 C6 C5 100.0(11) . . ?
C10 C6 C5 114.4(14) . . ?
C3 C7 C8 108.7(13) . . ?
C3 C7 C9 112.3(14) . . ?
C8 C7 C9 111.2(14) . . ?
C6 C10 C12 107.7(15) . . ?
C6 C10 C11 112.1(15) . . ?
C12 C10 C11 110.5(17) . . ?
O3'' O3' C13' 94(4) . . ?
O3'' O3' C13'' 63(3) . . ?
C13' O3' C13'' 30.5(18) . . ?
O3'' O3' Pd1 97(3) . . ?
C13' O3' Pd1 118(2) . . ?
C13'' O3' Pd1 118.5(17) . . ?
O3' O3'' C13'' 87(3) . . ?
O3' O3'' C13' 58(3) . . ?
C13'' O3'' C13' 28.8(18) . . ?
O3' O3'' Pd1 64(3) . . ?
C13'' O3'' Pd1 114.0(18) . . ?
C13' O3'' Pd1 98.4(18) . . ?
C13'' C13' C15'' 104(5) . . ?
C13'' C13' O3' 86(5) . . ?
C15'' C13' O3' 120(4) . . ?
C13'' C13' C14' 83(5) . . ?
C15'' C13' C14' 122(4) . . ?
O3' C13' C14' 118(4) . . ?
C13'' C13' O3'' 58(4) . . ?
C15'' C13' O3'' 123(4) . . ?
O3' C13' O3'' 28.0(14) . . ?
C14' C13' O3'' 109(3) . . ?
C13'' C13' C15' 98(4) . . ?
C15'' C13' C15' 7(3) . . ?
O3' C13' C15' 116(3) . . ?
C14' C13' C15' 126(4) . . ?
O3'' C13' C15' 117(3) . . ?
C13'' C13' C16'' 154(6) . . ?
C15'' C13' C16'' 68(3) . . ?
O3' C13' C16'' 119(3) . . ?
C14' C13' C16'' 82(4) . . ?
O3'' C13' C16'' 147(3) . . ?
C15' C13' C16'' 76(3) . . ?
C13'' C13' C14'' 41(4) . . ?
C15'' C13' C14'' 114(4) . . ?
O3' C13' C14'' 111(3) . . ?
C14' C13' C14'' 43(3) . . ?
O3'' C13' C14'' 87(3) . . ?
C15' C13' C14'' 112(3) . . ?
C16'' C13' C14'' 118(4) . . ?
C13' C13'' O3'' 93(5) . . ?
C13' C13'' C14'' 119(5) . . ?
O3'' C13'' C14'' 122(3) . . ?
C13' C13'' O3' 64(4) . . ?
O3'' C13'' O3' 29.7(13) . . ?
C14'' C13'' O3' 136(3) . . ?
C13' C13'' C15'' 46(4) . . ?
O3'' C13'' C15'' 114(3) . . ?
C14'' C13'' C15'' 124(4) . . ?
O3' C13'' C15'' 91(3) . . ?
C13' C13'' C14' 70(5) . . ?
O3'' C13'' C14' 117(3) . . ?
C14'' C13'' C14' 51(3) . . ?
O3' C13'' C14' 105(3) . . ?
C15'' C13'' C14' 97(3) . . ?
C13' C13'' C15' 58(4) . . ?
O3'' C13'' C15' 114(3) . . ?
C14'' C13'' C15' 124(3) . . ?
O3' C13'' C15' 96(2) . . ?
C15'' C13'' C15' 12(2) . . ?
C14' C13'' C15' 106(3) . . ?
C14'' C14' C13' 84(5) . . ?
C14'' C14' C13'' 57(4) . . ?
C13' C14' C13'' 27.7(19) . . ?
C14' C14'' C13'' 72(4) . . ?
C14' C14'' C13' 53(4) . . ?
C13'' C14'' C13' 20.1(18) . . ?
C17 C15' C13' 110(3) . . ?
C17 C15' C16' 119(3) . . ?
C13' C15' C16' 108(4) . . ?
C17 C15' C13'' 113(3) . . ?
C13' C15' C13'' 23.7(16) . . ?
C16' C15' C13'' 121(3) . . ?
C17 C15' C16'' 111(3) . . ?
C13' C15' C16'' 56(3) . . ?
C16' C15' C16'' 59(3) . . ?
C13'' C15' C16'' 78(3) . . ?
C13' C15'' C13'' 29(2) . . ?
C13' C15'' C16'' 74(4) . . ?
C13'' C15'' C16'' 101(4) . . ?
C13' C15'' C17 121(3) . . ?
C13'' C15'' C17 119(3) . . ?
C16'' C15'' C17 117(3) . . ?
C13' C15'' C16' 131(4) . . ?
C13'' C15'' C16' 140(3) . . ?
C16'' C15'' C16' 65(3) . . ?
C17 C15'' C16' 101(3) . . ?
C15' C16' C15'' 16.7(17) . . ?
C15' C16' C16'' 71(3) . . ?
C15'' C16' C16'' 55(3) . . ?
C15'' C16'' C13' 38(2) . . ?
C15'' C16'' C16' 60(3) . . ?
C13' C16'' C16' 94(3) . . ?
C15'' C16'' C15' 11.1(18) . . ?
C13' C16'' C15' 49(2) . . ?
C16' C16'' C15' 50(3) . . ?
C15' C17 C18 116(2) . . ?
C15' C17 C15'' 15.5(19) . . ?
C18 C17 C15'' 115.3(17) . . ?
C15' C17 Pd1 112.2(19) . . ?
C18 C17 Pd1 107.3(12) . . ?
C15'' C17 Pd1 99.2(16) . . ?
C19 C18 C23 118.6(15) . . ?
C19 C18 C17 122.6(13) . . ?
C23 C18 C17 118.6(14) . . ?
C18 C19 C20 123.7(16) . . ?
C21 C20 C19 114(2) . . ?
C22 C21 C20 124(3) . . ?
C21 C22 C23 121(3) . . ?
C18 C23 C22 119(2) . . ?
C24 B1 C48 109.3(9) . . ?
C24 B1 C32 109.1(10) . . ?
C48 B1 C32 110.7(9) . . ?
C24 B1 C40 109.4(9) . . ?
C48 B1 C40 110.7(10) . . ?
C32 B1 C40 107.6(9) . . ?
C25 C24 C29 114.6(10) . . ?
C25 C24 B1 122.1(10) . . ?
C29 C24 B1 123.1(10) . . ?
C26 C25 C24 121.8(11) . . ?
C25 C26 C27 122.9(10) . . ?
C25 C26 C30 118.4(11) . . ?
C27 C26 C30 118.5(11) . . ?
C26 C27 C28 117.2(12) . . ?
C27 C28 C29 120.2(11) . . ?
C27 C28 C31 119.7(12) . . ?
C29 C28 C31 119.7(10) . . ?
C28 C29 C24 122.4(10) . . ?
F2 C30 F3 106.9(11) . . ?
F2 C30 F1 104.7(11) . . ?
F3 C30 F1 105.2(10) . . ?
F2 C30 C26 113.7(10) . . ?
F3 C30 C26 112.2(11) . . ?
F1 C30 C26 113.4(11) . . ?
F5 C31 F4 116.5(19) . . ?
F5 C31 F6 93(2) . . ?
F4 C31 F6 93(2) . . ?
F5 C31 C28 117.8(12) . . ?
F4 C31 C28 119.7(12) . . ?
F6 C31 C28 108.6(14) . . ?
C37 C32 C33 113.6(12) . . ?
C37 C32 B1 122.3(10) . . ?
C33 C32 B1 123.7(11) . . ?
C34 C33 C32 122.7(12) . . ?
C33 C34 C35 121.0(12) . . ?
C33 C34 C38 120.1(12) . . ?
C35 C34 C38 118.9(13) . . ?
C36 C35 C34 119.0(15) . . ?
C35 C36 C37 118.4(14) . . ?
C35 C36 C39 120.8(15) . . ?
C37 C36 C39 120.6(13) . . ?
C36 C37 C32 125.0(12) . . ?
F8 C38 F7 121.3(19) . . ?
F8 C38 F9B 72.3(15) . . ?
F7 C38 F9B 119.4(17) . . ?
F8 C38 F7B 86.0(16) . . ?
F7 C38 F7B 43.7(13) . . ?
F9B C38 F7B 136.0(16) . . ?
F8 C38 F8B 135.0(18) . . ?
F7 C38 F8B 45.0(14) . . ?
F9B C38 F8B 82.0(16) . . ?
F7B C38 F8B 87.7(16) . . ?
F8 C38 F9 102.8(18) . . ?
F7 C38 F9 94.5(17) . . ?
F9B C38 F9 32.3(11) . . ?
F7B C38 F9 130.3(17) . . ?
F8B C38 F9 51.6(16) . . ?
F8 C38 C34 113.5(14) . . ?
F7 C38 C34 112.9(14) . . ?
F9B C38 C34 111.4(14) . . ?
F7B C38 C34 112.4(14) . . ?
F8B C38 C34 110.1(15) . . ?
F9 C38 C34 108.3(16) . . ?
F7B F7 F8B 149(3) . . ?
F7B F7 C38 75.6(19) . . ?
F8B F7 C38 77(2) . . ?
C38 F8 F9B 58.3(14) . . ?
F9B F9 F8B 130(4) . . ?
F9B F9 C38 71(3) . . ?
F8B F9 C38 64.2(19) . . ?
F7 F7B C38 60.7(18) . . ?
F7 F8B F9 119(3) . . ?
F7 F8B C38 58.5(19) . . ?
F9 F8B C38 64.2(18) . . ?
F9 F9B C38 76(3) . . ?
F9 F9B F8 123(3) . . ?
C38 F9B F8 49.4(12) . . ?
F11 C39 F12 93(3) . . ?
F11 C39 F10 111(2) . . ?
F12 C39 F10 108(2) . . ?
F11 C39 C36 112.7(17) . . ?
F12 C39 C36 114.2(18) . . ?
F10 C39 C36 115.6(16) . . ?
C41 C40 C45 115.8(12) . . ?
C41 C40 B1 121.9(10) . . ?
C45 C40 B1 122.3(11) . . ?
C40 C41 C42 123.0(12) . . ?
C41 C42 C43 119.4(13) . . ?
C41 C42 C46 122.2(13) . . ?
C43 C42 C46 118.1(14) . . ?
C44 C43 C42 118.7(16) . . ?
C45 C44 C43 119.5(13) . . ?
C45 C44 C47 121.7(15) . . ?
C43 C44 C47 118.8(16) . . ?
C44 C45 C40 123.5(12) . . ?
F14 C46 F15 108.5(15) . . ?
F14 C46 F13 109.3(17) . . ?
F15 C46 F13 101.7(15) . . ?
F14 C46 C42 113.6(13) . . ?
F15 C46 C42 113.1(15) . . ?
F13 C46 C42 109.9(13) . . ?
F16 C47 F18 109(3) . . ?
F16 C47 F17 110(3) . . ?
F18 C47 F17 98.5(19) . . ?
F16 C47 C44 114.2(18) . . ?
F18 C47 C44 115.1(19) . . ?
F17 C47 C44 108.9(18) . . ?
C53 C48 C49 116.1(10) . . ?
C53 C48 B1 121.4(11) . . ?
C49 C48 B1 121.9(11) . . ?
C50 C49 C48 122.6(12) . . ?
C49 C50 C51 119.6(12) . . ?
C49 C50 C54 121.5(12) . . ?
C51 C50 C54 118.8(11) . . ?
C52 C51 C50 118.7(11) . . ?
C51 C52 C53 120.6(13) . . ?
C51 C52 C55 119.6(12) . . ?
C53 C52 C55 119.5(13) . . ?
C48 C53 C52 122.3(13) . . ?
F19 C54 F21 107.4(15) . . ?
F19 C54 F20 103.4(13) . . ?
F21 C54 F20 104.7(14) . . ?
F19 C54 C50 114.9(12) . . ?
F21 C54 C50 113.7(12) . . ?
F20 C54 C50 111.7(13) . . ?
F22 C55 F23 106.5(18) . . ?
F22 C55 F24 102(2) . . ?
F23 C55 F24 107.9(18) . . ?
F22 C55 C52 112.5(16) . . ?
F23 C55 C52 114.7(16) . . ?
F24 C55 C52 112.1(15) . . ?

loop_
_geom_bond_atom_site_label_1
_geom_bond_atom_site_label_2
_geom_bond_distance
_geom_bond_site_symmetry_2
_geom_bond_publ_flag
Pd1 O3' 1.95(2) . ?
Pd1 C17 2.045(19) . ?
Pd1 N1 2.059(13) . ?
Pd1 O3'' 2.15(2) . ?
Pd1 N2 2.169(13) . ?
N1 C1 1.18(2) . ?
N1 C6 1.517(19) . ?
N2 C2 1.28(2) . ?
N2 C3 1.50(2) . ?
C1 O1 1.38(2) . ?
C1 C2 1.50(2) . ?
C2 O2 1.305(19) . ?
O1 C5 1.414(19) . ?
O2 C4 1.479(19) . ?
C3 C4 1.48(2) . ?
C3 C7 1.53(2) . ?
C5 C6 1.54(2) . ?
C6 C10 1.54(2) . ?
C7 C8 1.55(2) . ?
C7 C9 1.56(2) . ?
C10 C12 1.55(3) . ?
C10 C11 1.56(3) . ?
O3' O3'' 0.70(2) . ?
O3' C13' 1.27(4) . ?
O3' C13'' 1.42(4) . ?
O3'' C13'' 1.27(4) . ?
O3'' C13' 1.49(4) . ?
C13' C13'' 0.72(4) . ?
C13' C15'' 1.06(5) . ?
C13' C14' 1.45(8) . ?
C13' C15' 1.52(5) . ?
C13' C16'' 1.67(7) . ?
C13' C14'' 1.82(7) . ?
C13'' C14'' 1.36(7) . ?
C13'' C15'' 1.42(5) . ?
C13'' C14' 1.54(7) . ?
C13'' C15' 1.77(5) . ?
C14' C14'' 1.25(7) . ?
C15' C17 1.41(4) . ?
C15' C16' 1.60(6) . ?
C15' C16'' 1.96(7) . ?
C15'' C16'' 1.61(7) . ?
C15'' C17 1.67(4) . ?
C15'' C16' 1.70(6) . ?
C16' C16'' 1.79(7) . ?
C17 C18 1.56(2) . ?
C18 C19 1.33(2) . ?
C18 C23 1.36(3) . ?
C19 C20 1.43(3) . ?
C20 C21 1.40(4) . ?
C21 C22 1.26(4) . ?
C22 C23 1.46(3) . ?
B1 C24 1.619(17) . ?
B1 C48 1.641(17) . ?
B1 C32 1.655(19) . ?
B1 C40 1.68(2) . ?
C24 C25 1.427(16) . ?
C24 C29 1.426(17) . ?
C25 C26 1.359(18) . ?
C26 C27 1.392(18) . ?
C26 C30 1.499(17) . ?
C27 C28 1.401(17) . ?
C28 C29 1.403(17) . ?
C28 C31 1.453(19) . ?
C30 F2 1.329(16) . ?
C30 F3 1.333(17) . ?
C30 F1 1.362(16) . ?
C31 F5 1.173(19) . ?
C31 F4 1.209(18) . ?
C31 F6 1.33(3) . ?
C32 C37 1.393(19) . ?
C32 C33 1.430(17) . ?
C33 C34 1.358(18) . ?
C34 C35 1.39(2) . ?
C34 C38 1.507(19) . ?
C35 C36 1.39(2) . ?
C36 C37 1.39(2) . ?
C36 C39 1.45(3) . ?
C38 F8 1.24(2) . ?
C38 F7 1.25(2) . ?
C38 F9B 1.39(3) . ?
C38 F7B 1.38(3) . ?
C38 F8B 1.42(3) . ?
C38 F9 1.42(3) . ?
F7 F7B 0.99(3) . ?
F7 F8B 1.03(3) . ?
F8 F9B 1.55(3) . ?
F9 F9B 0.78(3) . ?
F9 F8B 1.24(4) . ?
C39 F11 1.28(2) . ?
C39 F12 1.28(3) . ?
C39 F10 1.29(2) . ?
C40 C41 1.376(18) . ?
C40 C45 1.400(18) . ?
C41 C42 1.39(2) . ?
C42 C43 1.41(2) . ?
C42 C46 1.49(2) . ?
C43 C44 1.39(2) . ?
C44 C45 1.38(2) . ?
C44 C47 1.49(3) . ?
C46 F14 1.30(2) . ?
C46 F15 1.31(2) . ?
C46 F13 1.31(2) . ?
C47 F16 1.18(3) . ?
C47 F18 1.26(3) . ?
C47 F17 1.36(3) . ?
C48 C53 1.375(19) . ?
C48 C49 1.407(18) . ?
C49 C50 1.383(17) . ?
C50 C51 1.394(19) . ?
C50 C54 1.47(2) . ?
C51 C52 1.38(2) . ?
C52 C53 1.394(19) . ?
C52 C55 1.50(2) . ?
C54 F19 1.297(18) . ?
C54 F21 1.32(2) . ?
C54 F20 1.339(18) . ?
C55 F22 1.28(3) . ?
C55 F23 1.30(2) . ?
C55 F24 1.30(2) . ?
